data_7249574
loop_
_publ_author_name
'Wang, Guili'
'Wu, Wentian'
'Li, Chunxiao'
'Yao, Jiyong'

_publ_section_title
;
 Rare-earth oxychalcogenide Eu2ZnGe2OS6: a phase-matching infrared
 nonlinear optical material with [GeOS3] units
;
_journal_issue 47
_journal_name_full CrystEngComm
_journal_page_first 6683
_journal_page_last 6687
_journal_paper_doi 10.1039/D4CE01051E
_journal_volume 26
_journal_year 2024
_chemical_formula_moiety 'Eu2 Ge2 O S6 Zn'
_chemical_formula_sum 'Eu2 Ge2 O S6 Zn'
_chemical_formula_weight 722.83
_space_group_crystal_system tetragonal
_space_group_IT_number 113
_space_group_name_Hall 'P -4 2ab'
_space_group_name_H-M_alt 'P -4 21 m'
_atom_sites_solution_primary dual
_audit_creation_date 2024-08-28
_audit_creation_method
;
Olex2 1.3
(compiled 2020.11.12 svn.r5f609507 for OlexSys, GUI svn.r6408)
;
_audit_update_record
;
2024-10-10 deposited with the CCDC.	2024-11-11 downloaded from the CCDC.
;
_cell_angle_alpha 90
_cell_angle_beta 90
_cell_angle_gamma 90
_cell_formula_units_Z 2
_cell_length_a 9.3838(7)
_cell_length_b 9.3838(7)
_cell_length_c 6.1509(7)
_cell_measurement_reflns_used 3617
_cell_measurement_temperature 296.15
_cell_measurement_theta_max 33.013
_cell_measurement_theta_min 3.070
_cell_volume 541.62(8)
_computing_cell_refinement 'SAINT V8.40B (?, 2016)'
_computing_data_reduction 'SAINT V8.40B (?, 2016)'
_computing_molecular_graphics 'Olex2 1.3 (Dolomanov et al., 2009)'
_computing_publication_material 'Olex2 1.3 (Dolomanov et al., 2009)'
_computing_structure_refinement 'SHELXL 2018/3 (Sheldrick, 2015)'
_computing_structure_solution 'SHELXT 2018/2 (Sheldrick, 2018)'
_diffrn_ambient_temperature 296.15
_diffrn_measured_fraction_theta_full 1.000
_diffrn_measured_fraction_theta_max 1.000
_diffrn_measurement_device_type 'CCD area detector'
_diffrn_measurement_method 'phi and omega scans'
_diffrn_radiation_monochromator graphite
_diffrn_radiation_type MoK\a
_diffrn_radiation_wavelength 0.71073
_diffrn_reflns_av_R_equivalents 0.0696
_diffrn_reflns_av_unetI/netI 0.0301
_diffrn_reflns_Laue_measured_fraction_full 1.000
_diffrn_reflns_Laue_measured_fraction_max 1.000
_diffrn_reflns_limit_h_max 14
_diffrn_reflns_limit_h_min -14
_diffrn_reflns_limit_k_max 14
_diffrn_reflns_limit_k_min -14
_diffrn_reflns_limit_l_max 9
_diffrn_reflns_limit_l_min -9
_diffrn_reflns_number 13569
_diffrn_reflns_point_group_measured_fraction_full 1.000
_diffrn_reflns_point_group_measured_fraction_max 0.999
_diffrn_reflns_theta_full 25.242
_diffrn_reflns_theta_max 33.280
_diffrn_reflns_theta_min 3.070
_diffrn_source_current 30.0
_diffrn_source_power 1.5
_diffrn_source_voltage 50.0
_exptl_absorpt_coefficient_mu 20.178
_exptl_absorpt_correction_T_max 0.7465
_exptl_absorpt_correction_T_min 0.4033
_exptl_absorpt_correction_type multi-scan
_exptl_absorpt_process_details
;
SADABS-2016/2 (Bruker,2016/2) was used for absorption correction.
wR2(int) was 0.1595 before and 0.0944 after correction.
The Ratio of minimum to maximum transmission is 0.5403.
The \l/2 correction factor is Not present.
;
_exptl_crystal_colour orange
_exptl_crystal_colour_primary orange
_exptl_crystal_density_diffrn 4.432
_exptl_crystal_description block
_exptl_crystal_F_000 648
_exptl_crystal_size_max 0.15
_exptl_crystal_size_mid 0.12
_exptl_crystal_size_min 0.03
_refine_diff_density_max 2.066
_refine_diff_density_min -1.110
_refine_diff_density_rms 0.245
_refine_ls_abs_structure_details
;
 Refined as an inversion twin.
;
_refine_ls_abs_structure_Flack 0.12(3)
_refine_ls_extinction_coef 0.0336(12)
_refine_ls_extinction_expression Fc^*^=kFc[1+0.001xFc^2^\l^3^/sin(2\q)]^-1/4^
_refine_ls_extinction_method 'SHELXL-2018/3 (Sheldrick 2018)'
_refine_ls_goodness_of_fit_ref 1.104
_refine_ls_hydrogen_treatment undef
_refine_ls_matrix_type full
_refine_ls_number_parameters 36
_refine_ls_number_reflns 1127
_refine_ls_number_restraints 0
_refine_ls_restrained_S_all 1.104
_refine_ls_R_factor_all 0.0228
_refine_ls_R_factor_gt 0.0219
_refine_ls_shift/su_max 0.000
_refine_ls_shift/su_mean 0.000
_refine_ls_structure_factor_coef Fsqd
_refine_ls_weighting_details 'w=1/[\s^2^(Fo^2^)+(0.0212P)^2^+0.9680P] where P=(Fo^2^+2Fc^2^)/3'
_refine_ls_weighting_scheme calc
_refine_ls_wR_factor_gt 0.0500
_refine_ls_wR_factor_ref 0.0505
_reflns_Friedel_coverage 0.705
_reflns_Friedel_fraction_full 1.000
_reflns_Friedel_fraction_max 0.998
_reflns_number_gt 1100
_reflns_number_total 1127
_reflns_threshold_expression 'I > 2\s(I)'
_cod_data_source_file d4ce01051e2.cif
_cod_data_source_block a
_cod_depositor_comments 'Adding full bibliography for 7249574.cif.'
_cod_original_cell_volume 541.62(10)
_cod_database_code 7249574
_shelx_shelxl_version_number 2018/3
_shelx_space_group_comment
;
The symmetry employed for this shelxl refinement is uniquely defined
by the following loop, which should always be used as a source of
symmetry information in preference to the above space-group names.
They are only intended as comments.
;
_shelx_estimated_absorpt_t_max 0.583
_shelx_estimated_absorpt_t_min 0.152
_olex2_refinement_description
;
1. Twinned data refinement
 Scales: 0.88(3)
 0.12(3)
;
_olex2_submission_special_instructions 'No special instructions were received'

loop_
_space_group_symop_operation_xyz
'x, y, z'
'-x, -y, z'
'y, -x, -z'
'-y, x, -z'
'-x+1/2, y+1/2, -z'
'x+1/2, -y+1/2, -z'
'-y+1/2, -x+1/2, z'
'y+1/2, x+1/2, z'

loop_
_atom_site_label
_atom_site_type_symbol
_atom_site_fract_x
_atom_site_fract_y
_atom_site_fract_z
_atom_site_U_iso_or_equiv
_atom_site_adp_type
_atom_site_occupancy
_atom_site_site_symmetry_order
_atom_site_calc_flag
_atom_site_refinement_flags_posn
_atom_site_refinement_flags_adp
_atom_site_refinement_flags_occupancy
_atom_site_disorder_assembly
_atom_site_disorder_group
Eu1 Eu 0.84219(2) 0.65781(2) 1.00202(6) 0.00934(11) Uani 1 2 d S T P . .
Ge1 Ge 0.87290(5) 0.37290(5) 0.57928(11) 0.00561(16) Uani 1 2 d S T P . .
Zn1 Zn 0.500000 0.500000 0.500000 0.0089(2) Uani 1 4 d S T P . .
S1 S 0.67589(13) 0.43715(14) 0.7482(2) 0.0086(2) Uani 1 1 d . . . . .
S2 S 0.86515(14) 0.36515(14) 0.2311(3) 0.0098(3) Uani 1 2 d S T P . .
O1 O 1.000000 0.500000 0.6976(12) 0.0117(15) Uani 1 4 d S T P . .

loop_
_atom_site_aniso_label
_atom_site_aniso_U_11
_atom_site_aniso_U_22
_atom_site_aniso_U_33
_atom_site_aniso_U_23
_atom_site_aniso_U_13
_atom_site_aniso_U_12
Eu1 0.01012(13) 0.01012(13) 0.00779(15) -0.00067(10) 0.00067(10) 0.00068(10)
Ge1 0.0070(2) 0.0070(2) 0.0029(3) -0.00018(17) -0.00018(17) -0.0008(2)
Zn1 0.0103(3) 0.0103(3) 0.0062(4) 0.000 0.000 0.000
S1 0.0076(5) 0.0128(5) 0.0054(5) 0.0007(4) 0.0000(4) 0.0021(4)
S2 0.0126(5) 0.0126(5) 0.0042(6) -0.0003(4) -0.0003(4) -0.0036(7)
O1 0.015(2) 0.015(2) 0.006(3) 0.000 0.000 -0.009(3)

loop_
_atom_type_symbol
_atom_type_description
_atom_type_scat_dispersion_real
_atom_type_scat_dispersion_imag
_atom_type_scat_source
Eu Eu -0.1578 3.6682 'International Tables Vol C Tables 4.2.6.8 and 6.1.1.4'
Ge Ge 0.1547 1.8001 'International Tables Vol C Tables 4.2.6.8 and 6.1.1.4'
O O 0.0106 0.0060 'International Tables Vol C Tables 4.2.6.8 and 6.1.1.4'
S S 0.1246 0.1234 'International Tables Vol C Tables 4.2.6.8 and 6.1.1.4'
Zn Zn 0.2839 1.4301 'International Tables Vol C Tables 4.2.6.8 and 6.1.1.4'

loop_
_geom_angle_atom_site_label_1
_geom_angle_atom_site_label_2
_geom_angle_atom_site_label_3
_geom_angle
_geom_angle_site_symmetry_1
_geom_angle_site_symmetry_3
_geom_angle_publ_flag
S1 Eu1 Eu1 83.15(2) . 2_765 ?
S1 Eu1 Eu1 83.15(2) 7_665 2_765 ?
S1 Eu1 Eu1 130.43(3) 5_657 2_765 ?
S1 Eu1 Eu1 130.43(2) 4_657 2_765 ?
S1 Eu1 S1 145.19(2) 7_665 4_657 ?
S1 Eu1 S1 81.62(5) 7_665 5_657 ?
S1 Eu1 S1 81.63(5) . 4_657 ?
S1 Eu1 S1 69.46(5) 5_657 4_657 ?
S1 Eu1 S1 116.07(5) . 7_665 ?
S1 Eu1 S1 145.19(2) . 5_657 ?
S1 Eu1 S2 82.38(3) 7_665 4_656 ?
S1 Eu1 S2 82.38(3) . 4_656 ?
S1 Eu1 S2 130.16(4) . 2_766 ?
S1 Eu1 S2 130.16(4) 7_665 1_556 ?
S1 Eu1 S2 70.34(4) 7_665 2_766 ?
S1 Eu1 S2 70.01(4) 5_657 4_656 ?
S1 Eu1 S2 122.59(4) 5_657 1_556 ?
S1 Eu1 S2 83.08(3) 5_657 2_766 ?
S1 Eu1 S2 83.08(3) 4_657 1_556 ?
S1 Eu1 S2 122.59(4) 4_657 2_766 ?
S1 Eu1 S2 70.34(4) . 1_556 ?
S1 Eu1 S2 70.01(4) 4_657 4_656 ?
S2 Eu1 Eu1 152.48(3) 4_656 2_765 ?
S2 Eu1 Eu1 47.40(2) 1_556 2_765 ?
S2 Eu1 Eu1 47.40(2) 2_766 2_765 ?
S2 Eu1 S2 144.16(3) 1_556 4_656 ?
S2 Eu1 S2 144.16(3) 2_766 4_656 ?
S2 Eu1 S2 70.67(6) 2_766 1_556 ?
O1 Eu1 Eu1 41.80(11) . 2_765 ?
O1 Eu1 S1 145.08(3) . 4_657 ?
O1 Eu1 S1 64.36(5) . . ?
O1 Eu1 S1 145.08(3) . 5_657 ?
O1 Eu1 S1 64.36(5) . 7_665 ?
O1 Eu1 S2 110.68(12) . 4_656 ?
O1 Eu1 S2 78.40(9) . 2_766 ?
O1 Eu1 S2 78.40(9) . 1_556 ?
S1 Ge1 S1 103.67(7) . 8_545 ?
S2 Ge1 S1 116.85(5) . 8_545 ?
S2 Ge1 S1 116.85(5) . . ?
O1 Ge1 S1 100.38(14) . . ?
O1 Ge1 S1 100.38(14) . 8_545 ?
O1 Ge1 S2 116.1(2) . . ?
S1 Zn1 S1 97.88(6) 3_566 4_656 ?
S1 Zn1 S1 97.88(6) 2_665 . ?
S1 Zn1 S1 115.56(3) 3_566 . ?
S1 Zn1 S1 115.56(3) 3_566 2_665 ?
S1 Zn1 S1 115.56(3) 4_656 2_665 ?
S1 Zn1 S1 115.56(3) 4_656 . ?
Eu1 S1 Eu1 110.96(4) . 3_567 ?
Ge1 S1 Eu1 89.88(5) . . ?
Ge1 S1 Eu1 92.82(5) . 3_567 ?
Ge1 S1 Zn1 110.80(6) . . ?
Zn1 S1 Eu1 120.70(5) . 3_567 ?
Zn1 S1 Eu1 122.10(5) . . ?
Eu1 S2 Eu1 85.20(5) 2_764 1_554 ?
Eu1 S2 Eu1 107.61(4) 1_554 3_566 ?
Eu1 S2 Eu1 107.61(4) 2_764 3_566 ?
Ge1 S2 Eu1 120.27(8) . 3_566 ?
Ge1 S2 Eu1 115.28(5) . 1_554 ?
Ge1 S2 Eu1 115.28(5) . 2_764 ?
Eu1 O1 Eu1 96.4(2) 2_765 . ?
Ge1 O1 Eu1 105.31(10) 2_765 . ?
Ge1 O1 Eu1 105.31(10) . . ?
Ge1 O1 Eu1 105.31(10) . 2_765 ?
Ge1 O1 Eu1 105.31(10) 2_765 2_765 ?
Ge1 O1 Ge1 133.3(4) 2_765 . ?

loop_
_geom_bond_atom_site_label_1
_geom_bond_atom_site_label_2
_geom_bond_distance
_geom_bond_site_symmetry_2
_geom_bond_publ_flag
Eu1 Eu1 4.1885(7) 2_765 ?
Eu1 S1 3.0429(13) 5_657 ?
Eu1 S1 3.0265(14) . ?
Eu1 S1 3.0265(14) 7_665 ?
Eu1 S1 3.0429(13) 4_657 ?
Eu1 S2 3.0941(14) 2_766 ?
Eu1 S2 3.0941(14) 1_556 ?
Eu1 S2 3.1027(19) 4_656 ?
Eu1 O1 2.809(5) . ?
Ge1 S1 2.2048(13) . ?
Ge1 S1 2.2048(13) 8_545 ?
Ge1 S2 2.1442(18) . ?
Ge1 O1 1.837(3) . ?
Zn1 S1 2.3245(13) 4_656 ?
Zn1 S1 2.3245(13) 2_665 ?
Zn1 S1 2.3245(13) . ?
Zn1 S1 2.3245(13) 3_566 ?

loop_
_geom_torsion_atom_site_label_1
_geom_torsion_atom_site_label_2
_geom_torsion_atom_site_label_3
_geom_torsion_atom_site_label_4
_geom_torsion
_geom_torsion_site_symmetry_1
_geom_torsion_site_symmetry_2
_geom_torsion_site_symmetry_3
_geom_torsion_site_symmetry_4
_geom_torsion_publ_flag
S1 Ge1 O1 Eu1 2.5(2) . . . . ?
S1 Ge1 O1 Eu1 -103.68(13) 8_545 . . . ?
S1 Ge1 O1 Eu1 -2.5(2) 8_545 . . 2_765 ?
S1 Ge1 O1 Eu1 103.68(13) . . . 2_765 ?
S1 Ge1 O1 Ge1 126.93(5) 8_545 . . 2_765 ?
S1 Ge1 O1 Ge1 -126.93(5) . . . 2_765 ?
S2 Ge1 O1 Eu1 -129.38(16) . . . 2_765 ?
S2 Ge1 O1 Eu1 129.38(16) . . . . ?
S2 Ge1 O1 Ge1 0.000(0) . . . 2_765 ?

loop_
_twin_individual_id
_twin_individual_mass_fraction_refined
1 0.88(3)
2 0.12(3)
